data_4109873
loop_
_publ_author_name
'Kei Uchiyama'
'Selvarajan Nagendran'
'Shintaro Ishida'
'Takeaki Iwamoto'
'Mitsuo Kira'

_publ_section_title
;
 Thermal and Photochemical Cleavage of SiSi Double Bond in
 Tetrasila-1,3-diene
;
_journal_name_full 'Journal of the American Chemical Society'
_journal_page_first 10638
_journal_page_last 10639
_journal_paper_doi 10.1021/ja0741473
_journal_volume 129
_journal_year 2007
_chemical_formula_moiety 'C38 H98 Si14'
_chemical_formula_sum 'C38 H98 Si14'
_chemical_formula_weight 948.42
_chemical_name_systematic
; 
 ? 
;
_space_group_IT_number 2
_symmetry_cell_setting triclinic
_symmetry_space_group_name_Hall '-P 1'
_symmetry_space_group_name_H-M 'P -1'
_atom_sites_solution_hydrogens geom
_atom_sites_solution_primary direct
_atom_sites_solution_secondary difmap
_audit_creation_method SHELXL-97
_cell_angle_alpha 97.411(7)
_cell_angle_beta 94.372(6)
_cell_angle_gamma 97.689(7)
_cell_formula_units_Z 4
_cell_length_a 11.752(4)
_cell_length_b 20.105(7)
_cell_length_c 25.035(9)
_cell_measurement_temperature 150(2)
_cell_volume 5787(4)
_computing_structure_refinement 'SHELXL-97 (Sheldrick, 1997)'
_computing_structure_solution 'SHELXS-97 (Sheldrick, 1990)'
_diffrn_ambient_temperature 150(2)
_diffrn_measured_fraction_theta_full 0.993
_diffrn_measured_fraction_theta_max 0.993
_diffrn_radiation_monochromator graphite
_diffrn_radiation_source 'fine-focus sealed tube'
_diffrn_radiation_type MoK\a
_diffrn_radiation_wavelength 0.71070
_diffrn_reflns_av_R_equivalents 0.0771
_diffrn_reflns_av_sigmaI/netI 0.0853
_diffrn_reflns_limit_h_max 15
_diffrn_reflns_limit_h_min -15
_diffrn_reflns_limit_k_max 26
_diffrn_reflns_limit_k_min -26
_diffrn_reflns_limit_l_max 32
_diffrn_reflns_limit_l_min -32
_diffrn_reflns_number 84497
_diffrn_reflns_theta_full 27.50
_diffrn_reflns_theta_max 27.50
_diffrn_reflns_theta_min 3.04
_exptl_absorpt_coefficient_mu 0.334
_exptl_absorpt_correction_T_max 0.9361
_exptl_absorpt_correction_T_min 0.9361
_exptl_absorpt_correction_type multi-scan
_exptl_absorpt_process_details 'Jacobson, 1998'
_exptl_crystal_colour prism
_exptl_crystal_density_diffrn 1.089
_exptl_crystal_description red
_exptl_crystal_F_000 2088
_exptl_crystal_size_max 0.20
_exptl_crystal_size_mid 0.20
_exptl_crystal_size_min 0.20
_refine_diff_density_max 0.633
_refine_diff_density_min -0.456
_refine_diff_density_rms 0.088
_refine_ls_extinction_method none
_refine_ls_goodness_of_fit_ref 1.219
_refine_ls_hydrogen_treatment constr
_refine_ls_matrix_type full
_refine_ls_number_parameters 1069
_refine_ls_number_reflns 26405
_refine_ls_number_restraints 78
_refine_ls_restrained_S_all 1.219
_refine_ls_R_factor_all 0.1123
_refine_ls_R_factor_gt 0.0905
_refine_ls_shift/su_max 0.090
_refine_ls_shift/su_mean 0.003
_refine_ls_structure_factor_coef Fsqd
_refine_ls_weighting_details 'calc w=1/[\s^2^(Fo^2^)+(0.0509P)^2^+7.3946P] where P=(Fo^2^+2Fc^2^)/3'
_refine_ls_weighting_scheme calc
_refine_ls_wR_factor_gt 0.1703
_refine_ls_wR_factor_ref 0.1814
_reflns_number_gt 21706
_reflns_number_total 26405
_reflns_threshold_expression >2sigma(I)
_cod_data_source_file ja0741473si20070726_060412.cif
_cod_data_source_block 1
_cod_database_code 4109873

loop_
_symmetry_equiv_pos_as_xyz
'x, y, z'
'-x, -y, -z'

loop_
_atom_site_label
_atom_site_type_symbol
_atom_site_fract_x
_atom_site_fract_y
_atom_site_fract_z
_atom_site_U_iso_or_equiv
_atom_site_adp_type
_atom_site_occupancy
_atom_site_symmetry_multiplicity
_atom_site_calc_flag
_atom_site_refinement_flags
_atom_site_disorder_assembly
_atom_site_disorder_group
Si1 Si -0.15579(8) -0.09461(5) 0.13494(4) 0.0178(2) Uani 1 1 d . . .
Si2 Si -0.10250(9) 0.00256(5) 0.18764(4) 0.0202(2) Uani 1 1 d . . .
Si3 Si 0.07727(8) 0.02072(5) 0.23838(4) 0.0182(2) Uani 1 1 d . . .
Si4 Si 0.09608(8) 0.04576(5) 0.32777(4) 0.0191(2) Uani 1 1 d . . .
Si5 Si -0.18082(9) 0.10518(5) 0.18547(5) 0.0237(2) Uani 1 1 d . . .
Si6 Si 0.20817(9) 0.08742(5) 0.19211(4) 0.0212(2) Uani 1 1 d . . .
Si7 Si -0.30436(9) -0.05815(6) 0.03443(4) 0.0226(2) Uani 1 1 d . . .
Si8 Si -0.43156(9) -0.14271(6) 0.11407(5) 0.0233(2) Uani 1 1 d . . .
Si9 Si -0.06305(10) -0.21749(6) 0.18785(5) 0.0270(3) Uani 1 1 d . . .
Si10 Si 0.04726(9) -0.16860(5) 0.08725(5) 0.0248(2) Uani 1 1 d . . .
Si11 Si -0.14244(9) -0.03258(6) 0.36699(5) 0.0270(3) Uani 1 1 d . . .
Si12 Si -0.06625(10) 0.12182(6) 0.40409(5) 0.0287(3) Uani 1 1 d . . .
Si13 Si 0.35971(9) 0.12322(6) 0.37854(5) 0.0263(3) Uani 1 1 d . . .
Si14 Si 0.30235(9) -0.03317(6) 0.36151(4) 0.0233(2) Uani 1 1 d . . .
C1 C -0.2889(3) -0.12097(19) 0.08422(15) 0.0188(8) Uani 1 1 d . . .
C2 C -0.2564(3) -0.18649(19) 0.05166(15) 0.0222(8) Uani 1 1 d . . .
H1 H -0.3278 -0.2163 0.0353 0.027 Uiso 1 1 calc R . .
H2 H -0.2106 -0.1738 0.0220 0.027 Uiso 1 1 calc R . .
C3 C -0.1870(3) -0.22515(19) 0.08791(16) 0.0226(8) Uani 1 1 d . . .
H3 H -0.1529 -0.2599 0.0651 0.027 Uiso 1 1 calc R . .
H4 H -0.2391 -0.2488 0.1110 0.027 Uiso 1 1 calc R . .
C4 C -0.0881(3) -0.17619(18) 0.12487(15) 0.0190(8) Uani 1 1 d . . .
C5 C -0.1771(4) 0.1430(2) 0.12076(18) 0.0352(10) Uani 1 1 d . . .
H5 H -0.2456 0.1653 0.1153 0.053 Uiso 1 1 calc R . .
H6 H -0.1763 0.1071 0.0904 0.053 Uiso 1 1 calc R . .
H7 H -0.1076 0.1765 0.1228 0.053 Uiso 1 1 calc R . .
C6 C -0.3306(4) 0.1028(2) 0.20695(19) 0.0339(10) Uani 1 1 d . . .
H8 H -0.3376 0.0777 0.2379 0.051 Uiso 1 1 calc R . .
H9 H -0.3864 0.0802 0.1769 0.051 Uiso 1 1 calc R . .
H10 H -0.3461 0.1492 0.2173 0.051 Uiso 1 1 calc R . .
C7 C -0.0865(4) 0.1689(2) 0.2361(2) 0.0402(11) Uani 1 1 d . . .
H11 H -0.1221 0.2103 0.2422 0.060 Uiso 1 1 calc R . .
H12 H -0.0110 0.1795 0.2226 0.060 Uiso 1 1 calc R . .
H13 H -0.0767 0.1504 0.2703 0.060 Uiso 1 1 calc R . .
C8 C 0.1290(4) 0.0987(2) 0.12711(16) 0.0311(10) Uani 1 1 d . . .
H14 H 0.0652 0.1241 0.1348 0.047 Uiso 1 1 calc R . .
H15 H 0.0984 0.0541 0.1067 0.047 Uiso 1 1 calc R . .
H16 H 0.1818 0.1236 0.1057 0.047 Uiso 1 1 calc R . .
C9 C 0.3424(3) 0.0505(2) 0.17554(17) 0.0270(9) Uani 1 1 d . . .
H17 H 0.3215 0.0093 0.1491 0.041 Uiso 1 1 calc R . .
H18 H 0.3809 0.0391 0.2086 0.041 Uiso 1 1 calc R . .
H19 H 0.3946 0.0837 0.1603 0.041 Uiso 1 1 calc R . .
C10 C 0.2560(4) 0.1750(2) 0.2283(2) 0.0366(11) Uani 1 1 d . . .
H20 H 0.3024 0.2015 0.2053 0.055 Uiso 1 1 calc R . .
H21 H 0.3024 0.1729 0.2620 0.055 Uiso 1 1 calc R . .
H22 H 0.1882 0.1967 0.2364 0.055 Uiso 1 1 calc R . .
C11 C -0.0126(3) 0.0377(2) 0.38058(15) 0.0214(8) Uani 1 1 d . . .
C12 C 0.0659(3) 0.0185(2) 0.42802(15) 0.0223(8) Uani 1 1 d . . .
H23 H 0.0334 0.0305 0.4627 0.027 Uiso 1 1 calc R . .
H24 H 0.0672 -0.0311 0.4227 0.027 Uiso 1 1 calc R . .
C13 C 0.1891(3) 0.0557(2) 0.43054(15) 0.0237(8) Uani 1 1 d . . .
H25 H 0.2400 0.0366 0.4561 0.028 Uiso 1 1 calc R . .
H26 H 0.1902 0.1042 0.4443 0.028 Uiso 1 1 calc R . .
C14 C 0.2364(3) 0.04919(18) 0.37341(15) 0.0184(7) Uani 1 1 d . . .
C15 C -0.3907(4) 0.0086(2) 0.05951(18) 0.0328(10) Uani 1 1 d . . .
H27 H -0.3581 0.0299 0.0958 0.049 Uiso 1 1 calc R . .
H28 H -0.4707 -0.0120 0.0609 0.049 Uiso 1 1 calc R . .
H29 H -0.3887 0.0429 0.0350 0.049 Uiso 1 1 calc R . .
C16 C -0.1633(4) -0.0139(2) 0.01926(18) 0.0319(10) Uani 1 1 d . . .
H30 H -0.1767 0.0173 -0.0068 0.048 Uiso 1 1 calc R . .
H31 H -0.1170 -0.0473 0.0040 0.048 Uiso 1 1 calc R . .
H32 H -0.1221 0.0118 0.0527 0.048 Uiso 1 1 calc R . .
C17 C -0.3755(4) -0.1042(2) -0.03197(16) 0.0329(10) Uani 1 1 d . . .
H33 H -0.4520 -0.1271 -0.0268 0.049 Uiso 1 1 calc R . .
H34 H -0.3283 -0.1378 -0.0463 0.049 Uiso 1 1 calc R . .
H35 H -0.3834 -0.0717 -0.0576 0.049 Uiso 1 1 calc R . .
C18 C -0.4502(4) -0.2276(2) 0.1364(2) 0.0487(14) Uani 1 1 d . . .
H36 H -0.3923 -0.2284 0.1665 0.073 Uiso 1 1 calc R . .
H37 H -0.4408 -0.2620 0.1063 0.073 Uiso 1 1 calc R . .
H38 H -0.5276 -0.2372 0.1483 0.073 Uiso 1 1 calc R . .
C19 C -0.4517(4) -0.0807(3) 0.17291(19) 0.0397(11) Uani 1 1 d . . .
H39 H -0.5235 -0.0961 0.1881 0.060 Uiso 1 1 calc R . .
H40 H -0.4559 -0.0364 0.1612 0.060 Uiso 1 1 calc R . .
H41 H -0.3865 -0.0770 0.2005 0.060 Uiso 1 1 calc R . .
C20 C -0.5588(3) -0.1508(3) 0.06250(19) 0.0397(11) Uani 1 1 d . . .
H42 H -0.5481 -0.1826 0.0308 0.060 Uiso 1 1 calc R . .
H43 H -0.5657 -0.1063 0.0515 0.060 Uiso 1 1 calc R . .
H44 H -0.6291 -0.1676 0.0782 0.060 Uiso 1 1 calc R . .
C21 C -0.1869(4) -0.2155(3) 0.22995(19) 0.0458(13) Uani 1 1 d . . .
H45 H -0.1655 -0.2289 0.2652 0.069 Uiso 1 1 calc R . .
H46 H -0.2533 -0.2471 0.2116 0.069 Uiso 1 1 calc R . .
H47 H -0.2072 -0.1696 0.2352 0.069 Uiso 1 1 calc R . .
C22 C 0.0714(4) -0.1780(2) 0.23082(18) 0.0360(10) Uani 1 1 d . . .
H48 H 0.0766 -0.1989 0.2640 0.054 Uiso 1 1 calc R . .
H49 H 0.0699 -0.1293 0.2401 0.054 Uiso 1 1 calc R . .
H50 H 0.1384 -0.1851 0.2109 0.054 Uiso 1 1 calc R . .
C23 C -0.0554(4) -0.3100(2) 0.1698(2) 0.0439(12) Uani 1 1 d . . .
H51 H 0.0232 -0.3162 0.1617 0.066 Uiso 1 1 calc R . .
H52 H -0.1094 -0.3285 0.1379 0.066 Uiso 1 1 calc R . .
H53 H -0.0760 -0.3339 0.2002 0.066 Uiso 1 1 calc R . .
C24 C 0.1211(4) -0.2456(2) 0.0865(2) 0.0389(11) Uani 1 1 d . . .
H54 H 0.1823 -0.2428 0.0621 0.058 Uiso 1 1 calc R . .
H55 H 0.0649 -0.2862 0.0739 0.058 Uiso 1 1 calc R . .
H56 H 0.1547 -0.2480 0.1231 0.058 Uiso 1 1 calc R . .
C25 C 0.0180(4) -0.1622(3) 0.01393(19) 0.0406(11) Uani 1 1 d . . .
H57 H -0.0141 -0.1204 0.0100 0.061 Uiso 1 1 calc R . .
H58 H -0.0374 -0.2013 -0.0033 0.061 Uiso 1 1 calc R . .
H59 H 0.0900 -0.1617 -0.0034 0.061 Uiso 1 1 calc R . .
C26 C 0.1529(4) -0.0939(2) 0.1172(2) 0.0383(11) Uani 1 1 d . . .
H60 H 0.1788 -0.0989 0.1544 0.057 Uiso 1 1 calc R . .
H61 H 0.1165 -0.0528 0.1172 0.057 Uiso 1 1 calc R . .
H62 H 0.2192 -0.0905 0.0957 0.057 Uiso 1 1 calc R . .
C27 C -0.2494(4) -0.0282(3) 0.30960(18) 0.0397(11) Uani 1 1 d . . .
H63 H -0.3140 -0.0649 0.3080 0.059 Uiso 1 1 calc R . .
H64 H -0.2127 -0.0329 0.2757 0.059 Uiso 1 1 calc R . .
H65 H -0.2780 0.0156 0.3147 0.059 Uiso 1 1 calc R . .
C28 C -0.0959(4) -0.1185(2) 0.3564(2) 0.0471(13) Uani 1 1 d . . .
H66 H -0.1639 -0.1534 0.3512 0.071 Uiso 1 1 calc R . .
H67 H -0.0462 -0.1245 0.3881 0.071 Uiso 1 1 calc R . .
H68 H -0.0531 -0.1225 0.3243 0.071 Uiso 1 1 calc R . .
C29 C -0.2214(4) -0.0351(3) 0.42900(18) 0.0416(12) Uani 1 1 d . . .
H69 H -0.2488 0.0085 0.4385 0.062 Uiso 1 1 calc R . .
H70 H -0.1694 -0.0437 0.4590 0.062 Uiso 1 1 calc R . .
H71 H -0.2875 -0.0714 0.4219 0.062 Uiso 1 1 calc R . .
C30 C -0.2151(4) 0.1285(3) 0.3741(2) 0.0520(14) Uani 1 1 d . . .
H72 H -0.2711 0.0943 0.3862 0.078 Uiso 1 1 calc R . .
H73 H -0.2180 0.1209 0.3346 0.078 Uiso 1 1 calc R . .
H74 H -0.2340 0.1738 0.3860 0.078 Uiso 1 1 calc R . .
C31 C -0.0727(5) 0.1328(3) 0.4785(2) 0.0557(15) Uani 1 1 d . . .
H75 H 0.0058 0.1416 0.4967 0.084 Uiso 1 1 calc R . .
H76 H -0.1138 0.0914 0.4889 0.084 Uiso 1 1 calc R . .
H77 H -0.1134 0.1711 0.4893 0.084 Uiso 1 1 calc R . .
C32 C 0.0247(4) 0.1989(2) 0.3896(2) 0.0492(13) Uani 1 1 d . . .
H78 H -0.0200 0.2368 0.3916 0.074 Uiso 1 1 calc R . .
H79 H 0.0499 0.1905 0.3532 0.074 Uiso 1 1 calc R . .
H80 H 0.0924 0.2102 0.4162 0.074 Uiso 1 1 calc R . .
C33 C 0.4467(4) 0.1335(3) 0.44568(19) 0.0437(12) Uani 1 1 d . . .
H81 H 0.4985 0.1768 0.4510 0.066 Uiso 1 1 calc R . .
H82 H 0.4922 0.0962 0.4466 0.066 Uiso 1 1 calc R . .
H83 H 0.3948 0.1330 0.4745 0.066 Uiso 1 1 calc R . .
C34 C 0.3126(4) 0.2080(2) 0.3770(2) 0.0452(13) Uani 1 1 d . . .
H84 H 0.2780 0.2212 0.4105 0.068 Uiso 1 1 calc R . .
H85 H 0.2555 0.2057 0.3459 0.068 Uiso 1 1 calc R . .
H86 H 0.3794 0.2416 0.3738 0.068 Uiso 1 1 calc R . .
C35 C 0.4631(4) 0.1124(2) 0.32566(19) 0.0360(11) Uani 1 1 d . . .
H87 H 0.5205 0.1533 0.3292 0.054 Uiso 1 1 calc R . .
H88 H 0.4208 0.1052 0.2896 0.054 Uiso 1 1 calc R . .
H89 H 0.5022 0.0732 0.3305 0.054 Uiso 1 1 calc R . .
C36 C 0.4363(4) -0.0313(3) 0.4078(2) 0.0429(12) Uani 1 1 d . . .
H90 H 0.4224 -0.0148 0.4450 0.064 Uiso 1 1 calc R . .
H91 H 0.4997 -0.0010 0.3965 0.064 Uiso 1 1 calc R . .
H92 H 0.4569 -0.0771 0.4062 0.064 Uiso 1 1 calc R . .
C37 C 0.2079(4) -0.1089(2) 0.37679(19) 0.0371(11) Uani 1 1 d . . .
H93 H 0.1349 -0.1155 0.3538 0.056 Uiso 1 1 calc R . .
H94 H 0.1926 -0.1021 0.4149 0.056 Uiso 1 1 calc R . .
H95 H 0.2465 -0.1490 0.3698 0.056 Uiso 1 1 calc R . .
C38 C 0.3416(4) -0.0541(2) 0.29121(17) 0.0292(9) Uani 1 1 d . . .
H96 H 0.3526 -0.1018 0.2848 0.044 Uiso 1 1 calc R . .
H97 H 0.4133 -0.0253 0.2865 0.044 Uiso 1 1 calc R . .
H98 H 0.2796 -0.0461 0.2654 0.044 Uiso 1 1 calc R . .
Si15 Si 0.32019(8) 0.60074(5) 0.36447(4) 0.0175(2) Uani 1 1 d . . .
Si16 Si 0.28195(9) 0.50658(5) 0.30643(4) 0.0200(2) Uani 1 1 d . . .
Si17 Si 0.42963(9) 0.46788(5) 0.25866(4) 0.0202(2) Uani 1 1 d . . .
Si18 Si 0.41273(9) 0.44592(5) 0.16915(4) 0.0206(2) Uani 1 1 d . . .
Si19 Si 0.14207(10) 0.41526(6) 0.31803(5) 0.0306(3) Uani 1 1 d . . .
Si20 Si 0.53358(9) 0.40478(5) 0.31410(5) 0.0222(2) Uani 1 1 d . . .
Si21 Si 0.06023(9) 0.62915(6) 0.38477(5) 0.0253(2) Uani 1 1 d . . .
Si22 Si 0.23696(10) 0.62537(6) 0.48483(5) 0.0267(3) Uani 1 1 d . . .
Si23 Si 0.58456(9) 0.66025(6) 0.39708(5) 0.0306(3) Uani 1 1 d . . .
Si24 Si 0.45149(10) 0.71297(6) 0.30091(5) 0.0279(3) Uani 1 1 d . . .
Si25 Si 0.65675(10) 0.50027(6) 0.13298(5) 0.0303(3) Uani 1 1 d . . .
Si26 Si 0.59900(10) 0.34421(6) 0.12972(5) 0.0317(3) Uani 1 1 d . . .
Si27 Si 0.18202(11) 0.38139(7) 0.09751(5) 0.0364(3) Uani 1 1 d U . .
Si28 Si 0.2016(10) 0.5251(6) 0.1310(5) 0.024(2) Uani 0.199(8) 1 d P A 2
Si29 Si 0.2287(3) 0.53996(16) 0.11713(14) 0.0278(6) Uani 0.801(8) 1 d P A 1
C39 C 0.2196(3) 0.64157(19) 0.41116(15) 0.0197(8) Uani 1 1 d . . .
C40 C 0.2639(3) 0.71844(18) 0.40882(16) 0.0213(8) Uani 1 1 d . . .
H99 H 0.2266 0.7323 0.3760 0.026 Uiso 1 1 calc R . .
H100 H 0.2420 0.7465 0.4408 0.026 Uiso 1 1 calc R . .
C41 C 0.3943(3) 0.73075(19) 0.40778(17) 0.0245(8) Uani 1 1 d . . .
H101 H 0.4314 0.7302 0.4445 0.029 Uiso 1 1 calc R . .
H102 H 0.4173 0.7762 0.3975 0.029 Uiso 1 1 calc R . .
C42 C 0.4383(3) 0.67630(18) 0.36720(16) 0.0217(8) Uani 1 1 d . . .
C43 C -0.0048(4) 0.4240(3) 0.2889(2) 0.0484(14) Uani 1 1 d . . .
H103 H -0.0593 0.3843 0.2938 0.073 Uiso 1 1 calc R . .
H104 H -0.0036 0.4271 0.2502 0.073 Uiso 1 1 calc R . .
H105 H -0.0290 0.4651 0.3073 0.073 Uiso 1 1 calc R . .
C44 C 0.1323(4) 0.3954(3) 0.3880(2) 0.0506(14) Uani 1 1 d . . .
H106 H 0.0813 0.3525 0.3871 0.076 Uiso 1 1 calc R . .
H107 H 0.1012 0.4318 0.4096 0.076 Uiso 1 1 calc R . .
H108 H 0.2093 0.3915 0.4042 0.076 Uiso 1 1 calc R . .
C45 C 0.1822(4) 0.3381(2) 0.2784(2) 0.0521(15) Uani 1 1 d . . .
H109 H 0.2502 0.3249 0.2971 0.078 Uiso 1 1 calc R . .
H110 H 0.1997 0.3479 0.2423 0.078 Uiso 1 1 calc R . .
H111 H 0.1177 0.3009 0.2750 0.078 Uiso 1 1 calc R . .
C46 C 0.4618(4) 0.4064(2) 0.37817(18) 0.0370(11) Uani 1 1 d . . .
H112 H 0.3867 0.3774 0.3714 0.055 Uiso 1 1 calc R . .
H113 H 0.4508 0.4530 0.3912 0.055 Uiso 1 1 calc R . .
H114 H 0.5102 0.3895 0.4056 0.055 Uiso 1 1 calc R . .
C47 C 0.6880(4) 0.4422(2) 0.33321(19) 0.0362(11) Uani 1 1 d . . .
H115 H 0.7254 0.4132 0.3555 0.054 Uiso 1 1 calc R . .
H116 H 0.6920 0.4876 0.3537 0.054 Uiso 1 1 calc R . .
H117 H 0.7276 0.4456 0.3004 0.054 Uiso 1 1 calc R . .
C48 C 0.5308(4) 0.3127(2) 0.2885(2) 0.0367(11) Uani 1 1 d . . .
H118 H 0.5668 0.2907 0.3167 0.055 Uiso 1 1 calc R . .
H119 H 0.5735 0.3083 0.2564 0.055 Uiso 1 1 calc R . .
H120 H 0.4508 0.2911 0.2790 0.055 Uiso 1 1 calc R . .
C49 C 0.5335(3) 0.4256(2) 0.12485(15) 0.0239(8) Uani 1 1 d . . .
C50 C 0.4673(4) 0.4169(2) 0.06717(17) 0.0324(10) Uani 1 1 d . B .
H121 H 0.5228 0.4276 0.0406 0.039 Uiso 1 1 calc R . .
H122 H 0.4311 0.3691 0.0570 0.039 Uiso 1 1 calc R . .
C51 C 0.3746(4) 0.4627(2) 0.06480(17) 0.0346(10) Uani 1 1 d . . .
H123 H 0.3246 0.4492 0.0304 0.042 Uiso 1 1 calc R B .
H124 H 0.4115 0.5101 0.0655 0.042 Uiso 1 1 calc R . .
C52 C 0.2994(3) 0.4586(2) 0.11321(16) 0.0265(9) Uani 1 1 d . A .
C53 C 0.0369(4) 0.6252(3) 0.30997(19) 0.0432(12) Uani 1 1 d . . .
H125 H -0.0460 0.6192 0.2988 0.065 Uiso 1 1 calc R . .
H126 H 0.0704 0.5869 0.2924 0.065 Uiso 1 1 calc R . .
H127 H 0.0741 0.6675 0.2993 0.065 Uiso 1 1 calc R . .
C54 C -0.0238(4) 0.5513(2) 0.4033(2) 0.0462(13) Uani 1 1 d . . .
H128 H -0.0938 0.5378 0.3783 0.069 Uiso 1 1 calc R . .
H129 H -0.0452 0.5607 0.4404 0.069 Uiso 1 1 calc R . .
H130 H 0.0234 0.5146 0.4011 0.069 Uiso 1 1 calc R . .
C55 C -0.0073(4) 0.7038(2) 0.4121(2) 0.0410(12) Uani 1 1 d . . .
H131 H 0.0314 0.7448 0.4002 0.062 Uiso 1 1 calc R . .
H132 H 0.0004 0.7089 0.4517 0.062 Uiso 1 1 calc R . .
H133 H -0.0892 0.6968 0.3988 0.062 Uiso 1 1 calc R . .
C56 C 0.1115(5) 0.6425(4) 0.5236(2) 0.0670(18) Uani 1 1 d . . .
H134 H 0.0440 0.6092 0.5091 0.101 Uiso 1 1 calc R . .
H135 H 0.0945 0.6882 0.5201 0.101 Uiso 1 1 calc R . .
H136 H 0.1304 0.6390 0.5618 0.101 Uiso 1 1 calc R . .
C57 C 0.2639(5) 0.5382(2) 0.4913(2) 0.0472(13) Uani 1 1 d . . .
H137 H 0.2864 0.5350 0.5292 0.071 Uiso 1 1 calc R . .
H138 H 0.3261 0.5270 0.4693 0.071 Uiso 1 1 calc R . .
H139 H 0.1935 0.5063 0.4787 0.071 Uiso 1 1 calc R . .
C58 C 0.3546(5) 0.6861(3) 0.5272(2) 0.0526(14) Uani 1 1 d . . .
H140 H 0.3513 0.6802 0.5654 0.079 Uiso 1 1 calc R . .
H141 H 0.3442 0.7327 0.5227 0.079 Uiso 1 1 calc R . .
H142 H 0.4296 0.6771 0.5158 0.079 Uiso 1 1 calc R . .
C59 C 0.5712(4) 0.5974(3) 0.4447(3) 0.0592(16) Uani 1 1 d . . .
H143 H 0.6482 0.5889 0.4574 0.089 Uiso 1 1 calc R . .
H144 H 0.5260 0.5550 0.4264 0.089 Uiso 1 1 calc R . .
H145 H 0.5324 0.6150 0.4757 0.089 Uiso 1 1 calc R . .
C60 C 0.6778(4) 0.6273(3) 0.3450(2) 0.0560(16) Uani 1 1 d . . .
H146 H 0.7431 0.6106 0.3630 0.084 Uiso 1 1 calc R . .
H147 H 0.7065 0.6639 0.3250 0.084 Uiso 1 1 calc R . .
H148 H 0.6323 0.5902 0.3198 0.084 Uiso 1 1 calc R . .
C61 C 0.6670(4) 0.7405(2) 0.4345(2) 0.0475(13) Uani 1 1 d . . .
H149 H 0.6269 0.7558 0.4657 0.071 Uiso 1 1 calc R . .
H150 H 0.6730 0.7754 0.4105 0.071 Uiso 1 1 calc R . .
H151 H 0.7445 0.7326 0.4470 0.071 Uiso 1 1 calc R . .
C62 C 0.5539(4) 0.7941(2) 0.3123(2) 0.0406(11) Uani 1 1 d . . .
H152 H 0.5554 0.8142 0.2787 0.061 Uiso 1 1 calc R . .
H153 H 0.6314 0.7850 0.3235 0.061 Uiso 1 1 calc R . .
H154 H 0.5287 0.8256 0.3407 0.061 Uiso 1 1 calc R . .
C63 C 0.3119(4) 0.7343(2) 0.27334(18) 0.0368(11) Uani 1 1 d . . .
H155 H 0.2857 0.7684 0.2994 0.055 Uiso 1 1 calc R . .
H156 H 0.2544 0.6934 0.2669 0.055 Uiso 1 1 calc R . .
H157 H 0.3218 0.7525 0.2392 0.055 Uiso 1 1 calc R . .
C64 C 0.5030(5) 0.6577(2) 0.2453(2) 0.0508(14) Uani 1 1 d . . .
H158 H 0.4578 0.6124 0.2410 0.076 Uiso 1 1 calc R . .
H159 H 0.5846 0.6544 0.2541 0.076 Uiso 1 1 calc R . .
H160 H 0.4939 0.6771 0.2116 0.076 Uiso 1 1 calc R . .
C65 C 0.7272(4) 0.5235(2) 0.20359(19) 0.0382(11) Uani 1 1 d . . .
H161 H 0.7689 0.5698 0.2080 0.057 Uiso 1 1 calc R . .
H162 H 0.7814 0.4919 0.2106 0.057 Uiso 1 1 calc R . .
H163 H 0.6682 0.5210 0.2292 0.057 Uiso 1 1 calc R . .
C66 C 0.6117(4) 0.5798(2) 0.1123(2) 0.0483(13) Uani 1 1 d . . .
H164 H 0.5492 0.5928 0.1333 0.072 Uiso 1 1 calc R . .
H165 H 0.5848 0.5720 0.0737 0.072 Uiso 1 1 calc R . .
H166 H 0.6776 0.6162 0.1190 0.072 Uiso 1 1 calc R . .
C67 C 0.7701(4) 0.4818(3) 0.0870(2) 0.0460(13) Uani 1 1 d . . .
H167 H 0.7349 0.4707 0.0495 0.069 Uiso 1 1 calc R . .
H168 H 0.8054 0.4432 0.0973 0.069 Uiso 1 1 calc R . .
H169 H 0.8293 0.5216 0.0899 0.069 Uiso 1 1 calc R . .
C68 C 0.6471(5) 0.3122(3) 0.0623(2) 0.0579(16) Uani 1 1 d . . .
H170 H 0.7013 0.3477 0.0508 0.087 Uiso 1 1 calc R . .
H171 H 0.5799 0.3000 0.0355 0.087 Uiso 1 1 calc R . .
H172 H 0.6850 0.2722 0.0657 0.087 Uiso 1 1 calc R . .
C69 C 0.7275(4) 0.3542(2) 0.1808(2) 0.0394(11) Uani 1 1 d . . .
H173 H 0.7094 0.3771 0.2154 0.059 Uiso 1 1 calc R . .
H174 H 0.7930 0.3812 0.1680 0.059 Uiso 1 1 calc R . .
H175 H 0.7474 0.3094 0.1856 0.059 Uiso 1 1 calc R . .
C70 C 0.4955(4) 0.2721(2) 0.1453(2) 0.0460(12) Uani 1 1 d . . .
H176 H 0.5381 0.2365 0.1560 0.069 Uiso 1 1 calc R . .
H177 H 0.4423 0.2538 0.1131 0.069 Uiso 1 1 calc R . .
H178 H 0.4516 0.2880 0.1749 0.069 Uiso 1 1 calc R . .
C71 C 0.1688(7) 0.5607(4) 0.1822(3) 0.058(2) Uani 0.801(8) 1 d PU A 1
H179 H 0.2300 0.5652 0.2118 0.086 Uiso 0.801(8) 1 calc PR A 1
H180 H 0.1073 0.5244 0.1866 0.086 Uiso 0.801(8) 1 calc PR A 1
H181 H 0.1374 0.6035 0.1826 0.086 Uiso 0.801(8) 1 calc PR A 1
C72 C 0.3264(6) 0.6162(3) 0.1044(4) 0.061(2) Uani 0.801(8) 1 d PU A 1
H182 H 0.2860 0.6559 0.1086 0.091 Uiso 0.801(8) 1 calc PR A 1
H183 H 0.3493 0.6089 0.0675 0.091 Uiso 0.801(8) 1 calc PR A 1
H184 H 0.3952 0.6239 0.1304 0.091 Uiso 0.801(8) 1 calc PR A 1
C73 C 0.1075(6) 0.5342(4) 0.0628(4) 0.0306(17) Uani 0.801(8) 1 d PU A 1
H185 H 0.0481 0.4964 0.0664 0.046 Uiso 0.801(8) 1 calc PR A 1
H186 H 0.1369 0.5268 0.0273 0.046 Uiso 0.801(8) 1 calc PR A 1
H187 H 0.0742 0.5766 0.0665 0.046 Uiso 0.801(8) 1 calc PR A 1
C74 C 0.143(3) 0.5485(19) 0.0648(16) 0.038(9) Uani 0.199(8) 1 d PU A 2
H188 H 0.1213 0.5940 0.0709 0.057 Uiso 0.199(8) 1 calc PR A 2
H189 H 0.0757 0.5157 0.0496 0.057 Uiso 0.199(8) 1 calc PR A 2
H190 H 0.2028 0.5479 0.0394 0.057 Uiso 0.199(8) 1 calc PR A 2
C75 C 0.291(2) 0.6033(12) 0.1635(10) 0.042(7) Uani 0.199(8) 1 d PU A 2
H191 H 0.3487 0.6178 0.1395 0.064 Uiso 0.199(8) 1 calc PR A 2
H192 H 0.3299 0.5953 0.1976 0.064 Uiso 0.199(8) 1 calc PR A 2
H193 H 0.2422 0.6387 0.1708 0.064 Uiso 0.199(8) 1 calc PR A 2
C76 C 0.086(2) 0.5113(16) 0.1749(11) 0.052(8) Uani 0.199(8) 1 d PU A 2
H194 H 0.0389 0.5480 0.1748 0.078 Uiso 0.199(8) 1 calc PR A 2
H195 H 0.1194 0.5105 0.2119 0.078 Uiso 0.199(8) 1 calc PR A 2
H196 H 0.0376 0.4678 0.1616 0.078 Uiso 0.199(8) 1 calc PR A 2
C77 C 0.0584(6) 0.3927(4) 0.1382(3) 0.062(2) Uani 0.816(7) 1 d PU B 1
H197 H 0.0032 0.3508 0.1323 0.093 Uiso 0.816(7) 1 calc PR B 1
H198 H 0.0205 0.4299 0.1272 0.093 Uiso 0.816(7) 1 calc PR B 1
H199 H 0.0865 0.4033 0.1767 0.093 Uiso 0.816(7) 1 calc PR B 1
C78 C 0.2249(5) 0.3001(3) 0.1095(3) 0.0428(17) Uani 0.816(7) 1 d PU B 1
H200 H 0.2619 0.3043 0.1465 0.064 Uiso 0.816(7) 1 calc PR B 1
H201 H 0.2792 0.2870 0.0836 0.064 Uiso 0.816(7) 1 calc PR B 1
H202 H 0.1565 0.2654 0.1049 0.064 Uiso 0.816(7) 1 calc PR B 1
C79 C 0.1291(7) 0.3700(3) 0.0237(3) 0.054(2) Uani 0.816(7) 1 d PU B 1
H203 H 0.1869 0.3515 0.0022 0.082 Uiso 0.816(7) 1 calc PR B 1
H204 H 0.1163 0.4139 0.0133 0.082 Uiso 0.816(7) 1 calc PR B 1
H205 H 0.0566 0.3386 0.0173 0.082 Uiso 0.816(7) 1 calc PR B 1
C80 C 0.239(3) 0.3010(19) 0.0551(18) 0.083(11) Uani 0.184(7) 1 d PU B 2
H206 H 0.3191 0.2991 0.0687 0.125 Uiso 0.184(7) 1 calc PR B 2
H207 H 0.2360 0.3063 0.0167 0.125 Uiso 0.184(7) 1 calc PR B 2
H208 H 0.1904 0.2590 0.0596 0.125 Uiso 0.184(7) 1 calc PR B 2
C81 C 0.130(3) 0.3334(17) 0.1587(14) 0.072(10) Uani 0.184(7) 1 d PU B 2
H209 H 0.1017 0.3654 0.1858 0.108 Uiso 0.184(7) 1 calc PR B 2
H210 H 0.1944 0.3148 0.1754 0.108 Uiso 0.184(7) 1 calc PR B 2
H211 H 0.0672 0.2964 0.1448 0.108 Uiso 0.184(7) 1 calc PR B 2
C82 C 0.055(2) 0.3784(16) 0.0513(13) 0.054(8) Uani 0.184(7) 1 d PU B 2
H212 H 0.0778 0.3830 0.0150 0.081 Uiso 0.184(7) 1 calc PR B 2
H213 H 0.0128 0.4156 0.0635 0.081 Uiso 0.184(7) 1 calc PR B 2
H214 H 0.0051 0.3350 0.0503 0.081 Uiso 0.184(7) 1 calc PR B 2

loop_
_atom_site_aniso_label
_atom_site_aniso_U_11
_atom_site_aniso_U_22
_atom_site_aniso_U_33
_atom_site_aniso_U_23
_atom_site_aniso_U_13
_atom_site_aniso_U_12
Si1 0.0135(5) 0.0194(5) 0.0202(5) 0.0013(4) 0.0004(4) 0.0035(4)
Si2 0.0162(5) 0.0203(5) 0.0235(6) 0.0010(4) -0.0021(4) 0.0041(4)
Si3 0.0139(5) 0.0232(5) 0.0167(5) 0.0019(4) 0.0012(4) 0.0010(4)
Si4 0.0139(5) 0.0261(5) 0.0174(5) 0.0031(4) 0.0021(4) 0.0029(4)
Si5 0.0191(5) 0.0225(5) 0.0299(6) 0.0029(5) 0.0011(5) 0.0065(4)
Si6 0.0166(5) 0.0231(5) 0.0235(6) 0.0033(4) 0.0037(4) 0.0008(4)
Si7 0.0201(5) 0.0285(6) 0.0202(6) 0.0050(4) -0.0004(4) 0.0073(4)
Si8 0.0133(5) 0.0291(6) 0.0274(6) 0.0046(5) 0.0021(4) 0.0021(4)
Si9 0.0247(6) 0.0256(6) 0.0303(6) 0.0090(5) -0.0042(5) 0.0013(4)
Si10 0.0163(5) 0.0213(5) 0.0370(7) 0.0009(5) 0.0067(5) 0.0046(4)
Si11 0.0161(5) 0.0404(7) 0.0227(6) 0.0045(5) 0.0022(4) -0.0022(5)
Si12 0.0221(6) 0.0370(7) 0.0276(6) 0.0005(5) 0.0057(5) 0.0092(5)
Si13 0.0185(5) 0.0270(6) 0.0304(6) -0.0013(5) 0.0029(5) -0.0030(4)
Si14 0.0200(5) 0.0262(6) 0.0244(6) 0.0038(5) 0.0014(4) 0.0067(4)
C1 0.0112(16) 0.0240(19) 0.0203(19) 0.0013(15) -0.0018(14) 0.0033(14)
C2 0.0184(18) 0.023(2) 0.023(2) -0.0002(16) -0.0024(16) 0.0028(15)
C3 0.0186(18) 0.0214(19) 0.028(2) 0.0028(16) 0.0040(16) 0.0040(15)
C4 0.0150(17) 0.0183(18) 0.0223(19) -0.0006(15) 0.0007(15) 0.0011(14)
C5 0.034(2) 0.035(2) 0.041(3) 0.014(2) 0.005(2) 0.0115(19)
C6 0.025(2) 0.039(3) 0.040(3) 0.002(2) 0.0030(19) 0.0125(19)
C7 0.035(2) 0.028(2) 0.054(3) -0.006(2) -0.008(2) 0.0073(19)
C8 0.029(2) 0.042(3) 0.026(2) 0.0140(19) 0.0069(18) 0.0066(19)
C9 0.0199(19) 0.035(2) 0.026(2) 0.0031(18) 0.0050(17) 0.0030(17)
C10 0.031(2) 0.024(2) 0.052(3) 0.005(2) 0.001(2) -0.0045(18)
C11 0.0168(18) 0.030(2) 0.0175(19) 0.0030(16) 0.0025(15) 0.0027(15)
C12 0.0177(18) 0.031(2) 0.0183(19) 0.0053(16) 0.0024(15) 0.0030(16)
C13 0.0199(19) 0.032(2) 0.0184(19) 0.0040(16) 0.0004(15) 0.0014(16)
C14 0.0140(17) 0.0222(19) 0.0186(19) 0.0026(15) -0.0001(14) 0.0026(14)
C15 0.036(2) 0.033(2) 0.032(2) 0.0044(19) -0.003(2) 0.0158(19)
C16 0.038(2) 0.031(2) 0.031(2) 0.0159(19) 0.0073(19) 0.0073(19)
C17 0.029(2) 0.050(3) 0.022(2) 0.004(2) -0.0017(18) 0.015(2)
C18 0.027(2) 0.044(3) 0.082(4) 0.030(3) 0.018(3) 0.004(2)
C19 0.025(2) 0.056(3) 0.037(3) 0.000(2) 0.010(2) 0.006(2)
C20 0.014(2) 0.060(3) 0.041(3) 0.002(2) -0.0021(19) 0.001(2)
C21 0.035(3) 0.068(4) 0.031(3) 0.016(2) -0.004(2) -0.010(2)
C22 0.031(2) 0.041(3) 0.036(3) 0.011(2) -0.007(2) 0.004(2)
C23 0.051(3) 0.029(2) 0.050(3) 0.013(2) -0.014(2) 0.001(2)
C24 0.025(2) 0.033(2) 0.057(3) -0.004(2) 0.006(2) 0.0102(19)
C25 0.037(3) 0.047(3) 0.042(3) 0.009(2) 0.020(2) 0.011(2)
C26 0.026(2) 0.032(2) 0.054(3) -0.008(2) 0.017(2) 0.0008(18)
C27 0.028(2) 0.059(3) 0.029(2) 0.011(2) -0.0029(19) -0.006(2)
C28 0.035(3) 0.038(3) 0.062(3) 0.005(2) -0.004(2) -0.010(2)
C29 0.027(2) 0.064(3) 0.031(3) 0.015(2) 0.0013(19) -0.010(2)
C30 0.036(3) 0.057(3) 0.065(4) 0.003(3) 0.000(3) 0.021(2)
C31 0.068(4) 0.059(4) 0.041(3) -0.008(3) 0.016(3) 0.020(3)
C32 0.043(3) 0.034(3) 0.067(4) -0.006(2) 0.007(3) 0.006(2)
C33 0.029(2) 0.051(3) 0.041(3) -0.011(2) -0.003(2) -0.010(2)
C34 0.044(3) 0.027(2) 0.064(3) 0.001(2) 0.022(3) 0.000(2)
C35 0.023(2) 0.036(2) 0.049(3) 0.008(2) 0.007(2) -0.0007(18)
C36 0.037(3) 0.052(3) 0.042(3) 0.005(2) -0.006(2) 0.020(2)
C37 0.047(3) 0.029(2) 0.040(3) 0.010(2) 0.015(2) 0.012(2)
C38 0.026(2) 0.029(2) 0.036(2) 0.0053(18) 0.0064(18) 0.0096(17)
Si15 0.0123(5) 0.0170(5) 0.0233(5) 0.0024(4) 0.0030(4) 0.0027(4)
Si16 0.0143(5) 0.0192(5) 0.0256(6) -0.0003(4) 0.0027(4) 0.0016(4)
Si17 0.0155(5) 0.0250(5) 0.0212(5) 0.0032(4) 0.0016(4) 0.0067(4)
Si18 0.0159(5) 0.0245(5) 0.0204(5) -0.0019(4) -0.0009(4) 0.0058(4)
Si19 0.0178(5) 0.0230(6) 0.0492(8) -0.0013(5) 0.0097(5) -0.0012(4)
Si20 0.0165(5) 0.0233(5) 0.0270(6) 0.0046(5) -0.0013(4) 0.0043(4)
Si21 0.0126(5) 0.0307(6) 0.0311(6) -0.0024(5) 0.0017(4) 0.0050(4)
Si22 0.0263(6) 0.0310(6) 0.0224(6) 0.0032(5) 0.0012(5) 0.0035(5)
Si23 0.0136(5) 0.0252(6) 0.0509(8) -0.0004(5) -0.0012(5) 0.0031(4)
Si24 0.0259(6) 0.0215(6) 0.0381(7) 0.0065(5) 0.0124(5) 0.0028(4)
Si25 0.0216(6) 0.0373(7) 0.0334(7) 0.0083(5) 0.0061(5) 0.0035(5)
Si26 0.0294(6) 0.0331(6) 0.0325(7) -0.0028(5) 0.0024(5) 0.0122(5)
Si27 0.0245(6) 0.0416(7) 0.0393(7) -0.0014(6) -0.0083(5) 0.0041(5)
Si28 0.016(4) 0.030(5) 0.027(5) 0.005(3) -0.001(3) 0.008(3)
Si29 0.0242(14) 0.0284(13) 0.0292(15) -0.0030(9) -0.0094(10) 0.0112(10)
C39 0.0120(17) 0.0231(19) 0.023(2) -0.0002(15) 0.0013(15) 0.0026(14)
C40 0.0161(18) 0.0216(19) 0.026(2) 0.0008(16) 0.0050(16) 0.0017(14)
C41 0.0186(19) 0.0189(19) 0.035(2) 0.0016(17) 0.0023(17) 0.0005(15)
C42 0.0122(17) 0.0153(18) 0.037(2) 0.0023(16) 0.0021(16) 0.0017(13)
C43 0.020(2) 0.052(3) 0.064(4) -0.019(3) 0.008(2) -0.002(2)
C44 0.041(3) 0.049(3) 0.067(4) 0.021(3) 0.024(3) 0.001(2)
C45 0.041(3) 0.025(2) 0.087(4) -0.006(3) 0.022(3) -0.004(2)
C46 0.039(3) 0.046(3) 0.031(2) 0.014(2) 0.004(2) 0.014(2)
C47 0.024(2) 0.041(3) 0.042(3) 0.010(2) -0.007(2) 0.0022(19)
C48 0.036(2) 0.028(2) 0.047(3) 0.007(2) 0.003(2) 0.0056(19)
C49 0.0202(19) 0.032(2) 0.020(2) 0.0004(17) 0.0033(16) 0.0092(16)
C50 0.025(2) 0.049(3) 0.022(2) -0.0026(19) 0.0007(17) 0.0094(19)
C51 0.035(2) 0.040(3) 0.027(2) 0.001(2) -0.0066(19) 0.008(2)
C52 0.025(2) 0.032(2) 0.022(2) -0.0034(17) -0.0059(17) 0.0134(17)
C53 0.023(2) 0.064(3) 0.041(3) 0.000(2) -0.005(2) 0.017(2)
C54 0.023(2) 0.044(3) 0.064(4) -0.009(3) 0.007(2) -0.006(2)
C55 0.024(2) 0.040(3) 0.058(3) -0.003(2) 0.002(2) 0.0107(19)
C56 0.050(3) 0.120(6) 0.036(3) 0.010(3) 0.012(3) 0.028(4)
C57 0.067(4) 0.038(3) 0.036(3) 0.015(2) -0.005(3) 0.000(2)
C58 0.064(4) 0.048(3) 0.039(3) 0.008(2) -0.015(3) -0.005(3)
C59 0.033(3) 0.058(4) 0.089(5) 0.029(3) -0.012(3) 0.008(2)
C60 0.022(2) 0.060(3) 0.080(4) -0.022(3) 0.002(3) 0.015(2)
C61 0.022(2) 0.042(3) 0.072(4) -0.010(3) -0.006(2) 0.005(2)
C62 0.043(3) 0.030(2) 0.051(3) 0.013(2) 0.016(2) -0.003(2)
C63 0.038(3) 0.044(3) 0.030(2) 0.013(2) 0.004(2) 0.007(2)
C64 0.077(4) 0.035(3) 0.051(3) 0.015(2) 0.040(3) 0.019(3)
C65 0.020(2) 0.048(3) 0.043(3) 0.006(2) 0.0011(19) -0.0060(19)
C66 0.036(3) 0.041(3) 0.067(4) 0.015(3) 0.004(3) -0.002(2)
C67 0.030(3) 0.065(3) 0.048(3) 0.020(3) 0.012(2) 0.007(2)
C68 0.069(4) 0.065(4) 0.048(3) 0.000(3) 0.019(3) 0.041(3)
C69 0.031(2) 0.041(3) 0.048(3) 0.011(2) -0.002(2) 0.010(2)
C70 0.048(3) 0.035(3) 0.052(3) 0.000(2) -0.007(3) 0.007(2)
C71 0.069(5) 0.071(5) 0.039(4) -0.001(3) -0.009(3) 0.049(4)
C72 0.044(4) 0.031(3) 0.105(6) 0.012(3) -0.022(4) 0.007(3)
C73 0.021(3) 0.037(4) 0.033(3) 0.005(3) -0.009(3) 0.008(3)
C74 0.035(13) 0.041(12) 0.035(12) -0.005(8) 0.006(9) 0.007(9)
C75 0.041(10) 0.041(10) 0.043(10) -0.005(7) -0.004(8) 0.013(7)
C76 0.048(11) 0.061(11) 0.049(11) 0.006(8) 0.003(8) 0.019(8)
C77 0.037(4) 0.066(5) 0.092(6) 0.033(4) 0.014(4) 0.012(3)
C78 0.032(3) 0.026(3) 0.068(5) 0.007(3) -0.005(3) 0.002(2)
C79 0.058(5) 0.038(4) 0.056(4) -0.010(3) -0.025(4) -0.001(3)
C80 0.058(18) 0.08(2) 0.10(2) -0.036(17) -0.012(17) 0.030(15)
C81 0.07(2) 0.06(2) 0.080(17) 0.025(13) 0.001(13) -0.024(16)
C82 0.032(13) 0.062(18) 0.053(15) -0.027(13) -0.024(10) 0.006(11)

loop_
_atom_type_symbol
_atom_type_description
_atom_type_scat_dispersion_real
_atom_type_scat_dispersion_imag
_atom_type_scat_source
H H 0.0000 0.0000 'International Tables Vol C Tables 4.2.6.8 and 6.1.1.4'
C C 0.0033 0.0016 'International Tables Vol C Tables 4.2.6.8 and 6.1.1.4'
Si Si 0.0817 0.0704 'International Tables Vol C Tables 4.2.6.8 and 6.1.1.4'

loop_
_geom_angle_atom_site_label_1
_geom_angle_atom_site_label_2
_geom_angle_atom_site_label_3
_geom_angle
C1 Si1 C4 99.15(16)
C1 Si1 Si2 128.46(12)
C4 Si1 Si2 132.39(12)
Si1 Si2 Si3 118.76(6)
Si1 Si2 Si5 127.94(6)
Si3 Si2 Si5 111.50(6)
Si4 Si3 Si2 122.29(6)
Si4 Si3 Si6 115.64(6)
Si2 Si3 Si6 107.68(6)
C11 Si4 C14 99.41(16)
C11 Si4 Si3 132.06(13)
C14 Si4 Si3 125.09(12)
C7 Si5 C6 106.3(2)
C7 Si5 C5 104.5(2)
C6 Si5 C5 108.0(2)
C7 Si5 Si2 105.36(15)
C6 Si5 Si2 114.68(15)
C5 Si5 Si2 116.99(15)
C10 Si6 C8 105.3(2)
C10 Si6 C9 106.9(2)
C8 Si6 C9 107.86(19)
C10 Si6 Si3 113.49(16)
C8 Si6 Si3 107.09(14)
C9 Si6 Si3 115.59(14)
C15 Si7 C16 107.0(2)
C15 Si7 C17 109.07(19)
C16 Si7 C17 105.7(2)
C15 Si7 C1 111.99(18)
C16 Si7 C1 113.21(17)
C17 Si7 C1 109.60(19)
C19 Si8 C18 106.9(3)
C19 Si8 C20 108.8(2)
C18 Si8 C20 101.5(2)
C19 Si8 C1 113.04(19)
C18 Si8 C1 113.61(19)
C20 Si8 C1 112.21(19)
C22 Si9 C21 108.7(2)
C22 Si9 C23 108.1(2)
C21 Si9 C23 104.0(2)
C22 Si9 C4 113.12(18)
C21 Si9 C4 111.5(2)
C23 Si9 C4 110.9(2)
C26 Si10 C25 107.3(2)
C26 Si10 C24 108.0(2)
C25 Si10 C24 103.1(2)
C26 Si10 C4 111.94(18)
C25 Si10 C4 113.69(19)
C24 Si10 C4 112.22(19)
C27 Si11 C29 107.5(2)
C27 Si11 C28 107.4(2)
C29 Si11 C28 102.9(2)
C27 Si11 C11 116.89(19)
C29 Si11 C11 109.78(19)
C28 Si11 C11 111.33(19)
C32 Si12 C31 106.0(3)
C32 Si12 C30 104.6(3)
C31 Si12 C30 105.8(3)
C32 Si12 C11 115.2(2)
C31 Si12 C11 110.0(2)
C30 Si12 C11 114.4(2)
C34 Si13 C33 103.1(2)
C34 Si13 C35 107.4(2)
C33 Si13 C35 106.6(2)
C34 Si13 C14 114.74(19)
C33 Si13 C14 110.2(2)
C35 Si13 C14 113.97(18)
C37 Si14 C38 106.8(2)
C37 Si14 C36 102.5(2)
C38 Si14 C36 106.6(2)
C37 Si14 C14 113.69(18)
C38 Si14 C14 113.86(17)
C36 Si14 C14 112.44(19)
C2 C1 Si7 106.9(2)
C2 C1 Si8 109.4(2)
Si7 C1 Si8 110.12(18)
C2 C1 Si1 100.7(2)
Si7 C1 Si1 112.76(19)
Si8 C1 Si1 116.10(19)
C3 C2 C1 111.5(3)
C3 C2 H1 109.3
C1 C2 H1 109.3
C3 C2 H2 109.3
C1 C2 H2 109.3
H1 C2 H2 108.0
C2 C3 C4 111.4(3)
C2 C3 H3 109.3
C4 C3 H3 109.3
C2 C3 H4 109.3
C4 C3 H4 109.3
H3 C3 H4 108.0
C3 C4 Si9 105.8(2)
C3 C4 Si10 108.8(2)
Si9 C4 Si10 110.63(18)
C3 C4 Si1 101.1(2)
Si9 C4 Si1 115.61(19)
Si10 C4 Si1 113.90(19)
Si5 C5 H5 109.5
Si5 C5 H6 109.5
H5 C5 H6 109.5
Si5 C5 H7 109.5
H5 C5 H7 109.5
H6 C5 H7 109.5
Si5 C6 H8 109.5
Si5 C6 H9 109.5
H8 C6 H9 109.5
Si5 C6 H10 109.5
H8 C6 H10 109.5
H9 C6 H10 109.5
Si5 C7 H11 109.5
Si5 C7 H12 109.5
H11 C7 H12 109.5
Si5 C7 H13 109.5
H11 C7 H13 109.5
H12 C7 H13 109.5
Si6 C8 H14 109.5
Si6 C8 H15 109.5
H14 C8 H15 109.5
Si6 C8 H16 109.5
H14 C8 H16 109.5
H15 C8 H16 109.5
Si6 C9 H17 109.5
Si6 C9 H18 109.5
H17 C9 H18 109.5
Si6 C9 H19 109.5
H17 C9 H19 109.5
H18 C9 H19 109.5
Si6 C10 H20 109.5
Si6 C10 H21 109.5
H20 C10 H21 109.5
Si6 C10 H22 109.5
H20 C10 H22 109.5
H21 C10 H22 109.5
C12 C11 Si11 105.7(2)
C12 C11 Si4 100.0(2)
Si11 C11 Si4 119.6(2)
C12 C11 Si12 109.2(3)
Si11 C11 Si12 108.51(18)
Si4 C11 Si12 112.9(2)
C13 C12 C11 110.9(3)
C13 C12 H23 109.5
C11 C12 H23 109.5
C13 C12 H24 109.5
C11 C12 H24 109.5
H23 C12 H24 108.0
C12 C13 C14 111.5(3)
C12 C13 H25 109.3
C14 C13 H25 109.3
C12 C13 H26 109.3
C14 C13 H26 109.3
H25 C13 H26 108.0
C13 C14 Si13 104.8(2)
C13 C14 Si14 109.3(3)
Si13 C14 Si14 107.42(18)
C13 C14 Si4 100.3(2)
Si13 C14 Si4 121.7(2)
Si14 C14 Si4 112.29(18)
Si7 C15 H27 109.5
Si7 C15 H28 109.5
H27 C15 H28 109.5
Si7 C15 H29 109.5
H27 C15 H29 109.5
H28 C15 H29 109.5
Si7 C16 H30 109.5
Si7 C16 H31 109.5
H30 C16 H31 109.5
Si7 C16 H32 109.5
H30 C16 H32 109.5
H31 C16 H32 109.5
Si7 C17 H33 109.5
Si7 C17 H34 109.5
H33 C17 H34 109.5
Si7 C17 H35 109.5
H33 C17 H35 109.5
H34 C17 H35 109.5
Si8 C18 H36 109.5
Si8 C18 H37 109.5
H36 C18 H37 109.5
Si8 C18 H38 109.5
H36 C18 H38 109.5
H37 C18 H38 109.5
Si8 C19 H39 109.5
Si8 C19 H40 109.5
H39 C19 H40 109.5
Si8 C19 H41 109.5
H39 C19 H41 109.5
H40 C19 H41 109.5
Si8 C20 H42 109.5
Si8 C20 H43 109.5
H42 C20 H43 109.5
Si8 C20 H44 109.5
H42 C20 H44 109.5
H43 C20 H44 109.5
Si9 C21 H45 109.5
Si9 C21 H46 109.5
H45 C21 H46 109.5
Si9 C21 H47 109.5
H45 C21 H47 109.5
H46 C21 H47 109.5
Si9 C22 H48 109.5
Si9 C22 H49 109.5
H48 C22 H49 109.5
Si9 C22 H50 109.5
H48 C22 H50 109.5
H49 C22 H50 109.5
Si9 C23 H51 109.5
Si9 C23 H52 109.5
H51 C23 H52 109.5
Si9 C23 H53 109.5
H51 C23 H53 109.5
H52 C23 H53 109.5
Si10 C24 H54 109.5
Si10 C24 H55 109.5
H54 C24 H55 109.5
Si10 C24 H56 109.5
H54 C24 H56 109.5
H55 C24 H56 109.5
Si10 C25 H57 109.5
Si10 C25 H58 109.5
H57 C25 H58 109.5
Si10 C25 H59 109.5
H57 C25 H59 109.5
H58 C25 H59 109.5
Si10 C26 H60 109.5
Si10 C26 H61 109.5
H60 C26 H61 109.5
Si10 C26 H62 109.5
H60 C26 H62 109.5
H61 C26 H62 109.5
Si11 C27 H63 109.5
Si11 C27 H64 109.5
H63 C27 H64 109.5
Si11 C27 H65 109.5
H63 C27 H65 109.5
H64 C27 H65 109.5
Si11 C28 H66 109.5
Si11 C28 H67 109.5
H66 C28 H67 109.5
Si11 C28 H68 109.5
H66 C28 H68 109.5
H67 C28 H68 109.5
Si11 C29 H69 109.5
Si11 C29 H70 109.5
H69 C29 H70 109.5
Si11 C29 H71 109.5
H69 C29 H71 109.5
H70 C29 H71 109.5
Si12 C30 H72 109.5
Si12 C30 H73 109.5
H72 C30 H73 109.5
Si12 C30 H74 109.5
H72 C30 H74 109.5
H73 C30 H74 109.5
Si12 C31 H75 109.5
Si12 C31 H76 109.5
H75 C31 H76 109.5
Si12 C31 H77 109.5
H75 C31 H77 109.5
H76 C31 H77 109.5
Si12 C32 H78 109.5
Si12 C32 H79 109.5
H78 C32 H79 109.5
Si12 C32 H80 109.5
H78 C32 H80 109.5
H79 C32 H80 109.5
Si13 C33 H81 109.5
Si13 C33 H82 109.5
H81 C33 H82 109.5
Si13 C33 H83 109.5
H81 C33 H83 109.5
H82 C33 H83 109.5
Si13 C34 H84 109.5
Si13 C34 H85 109.5
H84 C34 H85 109.5
Si13 C34 H86 109.5
H84 C34 H86 109.5
H85 C34 H86 109.5
Si13 C35 H87 109.5
Si13 C35 H88 109.5
H87 C35 H88 109.5
Si13 C35 H89 109.5
H87 C35 H89 109.5
H88 C35 H89 109.5
Si14 C36 H90 109.5
Si14 C36 H91 109.5
H90 C36 H91 109.5
Si14 C36 H92 109.5
H90 C36 H92 109.5
H91 C36 H92 109.5
Si14 C37 H93 109.5
Si14 C37 H94 109.5
H93 C37 H94 109.5
Si14 C37 H95 109.5
H93 C37 H95 109.5
H94 C37 H95 109.5
Si14 C38 H96 109.5
Si14 C38 H97 109.5
H96 C38 H97 109.5
Si14 C38 H98 109.5
H96 C38 H98 109.5
H97 C38 H98 109.5
C42 Si15 C39 99.17(16)
C42 Si15 Si16 129.94(13)
C39 Si15 Si16 128.44(12)
Si15 Si16 Si17 119.43(6)
Si15 Si16 Si19 122.86(6)
Si17 Si16 Si19 110.77(6)
Si18 Si17 Si16 121.95(6)
Si18 Si17 Si20 122.32(6)
Si16 Si17 Si20 108.24(6)
C49 Si18 C52 98.73(17)
C49 Si18 Si17 125.99(13)
C52 Si18 Si17 134.07(13)
C44 Si19 C43 108.4(2)
C44 Si19 C45 105.8(3)
C43 Si19 C45 106.0(2)
C44 Si19 Si16 116.71(18)
C43 Si19 Si16 112.60(18)
C45 Si19 Si16 106.50(16)
C46 Si20 C47 106.8(2)
C46 Si20 C48 105.2(2)
C47 Si20 C48 107.3(2)
C46 Si20 Si17 105.74(15)
C47 Si20 Si17 114.15(15)
C48 Si20 Si17 116.79(16)
C53 Si21 C55 104.4(2)
C53 Si21 C54 107.6(2)
C55 Si21 C54 108.2(2)
C53 Si21 C39 113.06(19)
C55 Si21 C39 109.95(19)
C54 Si21 C39 113.2(2)
C57 Si22 C56 108.0(3)
C57 Si22 C58 108.3(2)
C56 Si22 C58 99.7(3)
C57 Si22 C39 112.8(2)
C56 Si22 C39 113.9(2)
C58 Si22 C39 113.2(2)
C59 Si23 C61 107.7(3)
C59 Si23 C60 105.8(3)
C61 Si23 C60 106.8(2)
C59 Si23 C42 112.4(2)
C61 Si23 C42 110.11(19)
C60 Si23 C42 113.7(2)
C63 Si24 C64 106.1(2)
C63 Si24 C62 106.0(2)
C64 Si24 C62 106.5(2)
C63 Si24 C42 111.86(18)
C64 Si24 C42 115.6(2)
C62 Si24 C42 110.2(2)
C65 Si25 C67 108.4(2)
C65 Si25 C66 106.3(2)
C67 Si25 C66 103.1(2)
C65 Si25 C49 113.69(19)
C67 Si25 C49 110.9(2)
C66 Si25 C49 113.8(2)
C70 Si26 C69 106.6(2)
C70 Si26 C68 104.2(3)
C69 Si26 C68 106.9(2)
C70 Si26 C49 114.2(2)
C69 Si26 C49 114.3(2)
C68 Si26 C49 109.8(2)
C82 Si27 C78 116.8(10)
C82 Si27 C77 72.0(11)
C78 Si27 C77 105.8(3)
C82 Si27 C79 36.9(11)
C78 Si27 C79 105.4(3)
C77 Si27 C79 108.9(4)
C82 Si27 C52 123.1(11)
C78 Si27 C52 116.3(2)
C77 Si27 C52 111.0(3)
C79 Si27 C52 109.1(3)
C82 Si27 C81 106.1(16)
C78 Si27 C81 57.4(12)
C77 Si27 C81 50.6(12)
C79 Si27 C81 132.0(10)
C52 Si27 C81 118.7(10)
C82 Si27 C80 94.8(14)
C78 Si27 C80 41.6(13)
C77 Si27 C80 135.2(13)
C79 Si27 C80 68.1(12)
C52 Si27 C80 111.9(11)
C81 Si27 C80 96.6(18)
C75 Si28 C76 104.7(14)
C75 Si28 C74 103.3(15)
C76 Si28 C74 110.4(15)
C75 Si28 C52 108.7(10)
C76 Si28 C52 122.0(11)
C74 Si28 C52 106.2(13)
C71 Si29 C72 108.2(4)
C71 Si29 C73 106.7(4)
C72 Si29 C73 101.9(4)
C71 Si29 C52 113.0(3)
C72 Si29 C52 114.0(3)
C73 Si29 C52 112.4(3)
C40 C39 Si21 104.8(2)
C40 C39 Si15 99.4(2)
Si21 C39 Si15 116.28(19)
C40 C39 Si22 108.7(2)
Si21 C39 Si22 110.65(18)
Si15 C39 Si22 115.46(19)
C41 C40 C39 111.1(3)
C41 C40 H99 109.4
C39 C40 H99 109.4
C41 C40 H100 109.4
C39 C40 H100 109.4
H99 C40 H100 108.0
C40 C41 C42 112.4(3)
C40 C41 H101 109.1
C42 C41 H101 109.1
C40 C41 H102 109.1
C42 C41 H102 109.1
H101 C41 H102 107.9
C41 C42 Si23 108.1(3)
C41 C42 Si15 101.6(2)
Si23 C42 Si15 113.10(19)
C41 C42 Si24 107.0(3)
Si23 C42 Si24 111.08(19)
Si15 C42 Si24 115.1(2)
Si19 C43 H103 109.5
Si19 C43 H104 109.5
H103 C43 H104 109.5
Si19 C43 H105 109.5
H103 C43 H105 109.5
H104 C43 H105 109.5
Si19 C44 H106 109.5
Si19 C44 H107 109.5
H106 C44 H107 109.5
Si19 C44 H108 109.5
H106 C44 H108 109.5
H107 C44 H108 109.5
Si19 C45 H109 109.5
Si19 C45 H110 109.5
H109 C45 H110 109.5
Si19 C45 H111 109.5
H109 C45 H111 109.5
H110 C45 H111 109.5
Si20 C46 H112 109.5
Si20 C46 H113 109.5
H112 C46 H113 109.5
Si20 C46 H114 109.5
H112 C46 H114 109.5
H113 C46 H114 109.5
Si20 C47 H115 109.5
Si20 C47 H116 109.5
H115 C47 H116 109.5
Si20 C47 H117 109.5
H115 C47 H117 109.5
H116 C47 H117 109.5
Si20 C48 H118 109.5
Si20 C48 H119 109.5
H118 C48 H119 109.5
Si20 C48 H120 109.5
H118 C48 H120 109.5
H119 C48 H120 109.5
C50 C49 Si26 106.5(3)
C50 C49 Si25 110.2(3)
Si26 C49 Si25 108.42(19)
C50 C49 Si18 100.5(2)
Si26 C49 Si18 119.4(2)
Si25 C49 Si18 111.3(2)
C51 C50 C49 112.0(3)
C51 C50 H121 109.2
C49 C50 H121 109.2
C51 C50 H122 109.2
C49 C50 H122 109.2
H121 C50 H122 107.9
C50 C51 C52 111.4(3)
C50 C51 H123 109.4
C52 C51 H123 109.4
C50 C51 H124 109.4
C52 C51 H124 109.4
H123 C51 H124 108.0
C51 C52 Si28 120.8(5)
C51 C52 Si27 109.9(3)
Si28 C52 Si27 97.7(4)
C51 C52 Si18 100.6(3)
Si28 C52 Si18 117.1(4)
Si27 C52 Si18 110.9(2)
C51 C52 Si29 104.1(3)
Si28 C52 Si29 17.2(3)
Si27 C52 Si29 109.2(2)
Si18 C52 Si29 121.2(2)
Si21 C53 H125 109.5
Si21 C53 H126 109.5
H125 C53 H126 109.5
Si21 C53 H127 109.5
H125 C53 H127 109.5
H126 C53 H127 109.5
Si21 C54 H128 109.5
Si21 C54 H129 109.5
H128 C54 H129 109.5
Si21 C54 H130 109.5
H128 C54 H130 109.5
H129 C54 H130 109.5
Si21 C55 H131 109.5
Si21 C55 H132 109.5
H131 C55 H132 109.5
Si21 C55 H133 109.5
H131 C55 H133 109.5
H132 C55 H133 109.5
Si22 C56 H134 109.5
Si22 C56 H135 109.5
H134 C56 H135 109.5
Si22 C56 H136 109.5
H134 C56 H136 109.5
H135 C56 H136 109.5
Si22 C57 H137 109.5
Si22 C57 H138 109.5
H137 C57 H138 109.5
Si22 C57 H139 109.5
H137 C57 H139 109.5
H138 C57 H139 109.5
Si22 C58 H140 109.5
Si22 C58 H141 109.5
H140 C58 H141 109.5
Si22 C58 H142 109.5
H140 C58 H142 109.5
H141 C58 H142 109.5
Si23 C59 H143 109.5
Si23 C59 H144 109.5
H143 C59 H144 109.5
Si23 C59 H145 109.5
H143 C59 H145 109.5
H144 C59 H145 109.5
Si23 C60 H146 109.5
Si23 C60 H147 109.5
H146 C60 H147 109.5
Si23 C60 H148 109.5
H146 C60 H148 109.5
H147 C60 H148 109.5
Si23 C61 H149 109.5
Si23 C61 H150 109.5
H149 C61 H150 109.5
Si23 C61 H151 109.5
H149 C61 H151 109.5
H150 C61 H151 109.5
Si24 C62 H152 109.5
Si24 C62 H153 109.5
H152 C62 H153 109.5
Si24 C62 H154 109.5
H152 C62 H154 109.5
H153 C62 H154 109.5
Si24 C63 H155 109.5
Si24 C63 H156 109.5
H155 C63 H156 109.5
Si24 C63 H157 109.5
H155 C63 H157 109.5
H156 C63 H157 109.5
Si24 C64 H158 109.5
Si24 C64 H159 109.5
H158 C64 H159 109.5
Si24 C64 H160 109.5
H158 C64 H160 109.5
H159 C64 H160 109.5
Si25 C65 H161 109.5
Si25 C65 H162 109.5
H161 C65 H162 109.5
Si25 C65 H163 109.5
H161 C65 H163 109.5
H162 C65 H163 109.5
Si25 C66 H164 109.5
Si25 C66 H165 109.5
H164 C66 H165 109.5
Si25 C66 H166 109.5
H164 C66 H166 109.5
H165 C66 H166 109.5
Si25 C67 H167 109.5
Si25 C67 H168 109.5
H167 C67 H168 109.5
Si25 C67 H169 109.5
H167 C67 H169 109.5
H168 C67 H169 109.5
Si26 C68 H170 109.5
Si26 C68 H171 109.5
H170 C68 H171 109.5
Si26 C68 H172 109.5
H170 C68 H172 109.5
H171 C68 H172 109.5
Si26 C69 H173 109.5
Si26 C69 H174 109.5
H173 C69 H174 109.5
Si26 C69 H175 109.5
H173 C69 H175 109.5
H174 C69 H175 109.5
Si26 C70 H176 109.5
Si26 C70 H177 109.5
H176 C70 H177 109.5
Si26 C70 H178 109.5
H176 C70 H178 109.5
H177 C70 H178 109.5
Si28 C74 H188 109.5
Si28 C74 H189 109.5
H188 C74 H189 109.5
Si28 C74 H190 109.5
H188 C74 H190 109.5
H189 C74 H190 109.5
Si28 C75 H191 109.5
Si28 C75 H192 109.5
H191 C75 H192 109.5
Si28 C75 H193 109.5
H191 C75 H193 109.5
H192 C75 H193 109.5
Si28 C76 H194 109.5
Si28 C76 H195 109.5
H194 C76 H195 109.5
Si28 C76 H196 109.5
H194 C76 H196 109.5
H195 C76 H196 109.5
Si27 C77 H197 109.5
Si27 C77 H198 109.5
Si27 C77 H199 109.5
Si27 C78 H200 109.5
Si27 C78 H201 109.5
Si27 C78 H202 109.5
Si27 C79 H203 109.5
Si27 C79 H204 109.5
Si27 C79 H205 109.5
Si27 C80 H206 109.5
Si27 C80 H207 109.5
H206 C80 H207 109.5
Si27 C80 H208 109.5
H206 C80 H208 109.5
H207 C80 H208 109.5
Si27 C81 H209 109.5
Si27 C81 H210 109.5
H209 C81 H210 109.5
Si27 C81 H211 109.5
H209 C81 H211 109.5
H210 C81 H211 109.5
Si27 C82 H212 109.5
Si27 C82 H213 109.5
H212 C82 H213 109.5
Si27 C82 H214 109.5
H212 C82 H214 109.5
H213 C82 H214 109.5

loop_
_geom_bond_atom_site_label_1
_geom_bond_atom_site_label_2
_geom_bond_distance
Si1 C1 1.909(4)
Si1 C4 1.913(4)
Si1 Si2 2.1980(16)
Si2 Si3 2.3400(15)
Si2 Si5 2.3741(16)
Si3 Si4 2.2168(16)
Si3 Si6 2.3722(15)
Si4 C11 1.914(4)
Si4 C14 1.921(4)
Si5 C7 1.861(4)
Si5 C6 1.876(4)
Si5 C5 1.878(4)
Si6 C10 1.866(4)
Si6 C8 1.867(4)
Si6 C9 1.883(4)
Si7 C15 1.862(4)
Si7 C16 1.863(4)
Si7 C17 1.872(4)
Si7 C1 1.901(4)
Si8 C19 1.854(5)
Si8 C18 1.855(5)
Si8 C20 1.875(4)
Si8 C1 1.907(4)
Si9 C22 1.862(4)
Si9 C21 1.863(5)
Si9 C23 1.873(5)
Si9 C4 1.896(4)
Si10 C26 1.851(4)
Si10 C25 1.865(5)
Si10 C24 1.872(4)
Si10 C4 1.908(4)
Si11 C27 1.855(4)
Si11 C29 1.871(5)
Si11 C28 1.874(5)
Si11 C11 1.913(4)
Si12 C32 1.855(5)
Si12 C31 1.857(5)
Si12 C30 1.879(5)
Si12 C11 1.922(4)
Si13 C34 1.865(5)
Si13 C33 1.872(5)
Si13 C35 1.876(4)
Si13 C14 1.918(4)
Si14 C37 1.860(4)
Si14 C38 1.863(4)
Si14 C36 1.876(5)
Si14 C14 1.919(4)
C1 C2 1.565(5)
C2 C3 1.527(5)
C2 H1 0.9900
C2 H2 0.9900
C3 C4 1.572(5)
C3 H3 0.9900
C3 H4 0.9900
C5 H5 0.9800
C5 H6 0.9800
C5 H7 0.9800
C6 H8 0.9800
C6 H9 0.9800
C6 H10 0.9800
C7 H11 0.9800
C7 H12 0.9800
C7 H13 0.9800
C8 H14 0.9800
C8 H15 0.9800
C8 H16 0.9800
C9 H17 0.9800
C9 H18 0.9800
C9 H19 0.9800
C10 H20 0.9800
C10 H21 0.9800
C10 H22 0.9800
C11 C12 1.567(5)
C12 C13 1.531(5)
C12 H23 0.9900
C12 H24 0.9900
C13 C14 1.570(5)
C13 H25 0.9900
C13 H26 0.9900
C15 H27 0.9800
C15 H28 0.9800
C15 H29 0.9800
C16 H30 0.9800
C16 H31 0.9800
C16 H32 0.9800
C17 H33 0.9800
C17 H34 0.9800
C17 H35 0.9800
C18 H36 0.9800
C18 H37 0.9800
C18 H38 0.9800
C19 H39 0.9800
C19 H40 0.9800
C19 H41 0.9800
C20 H42 0.9800
C20 H43 0.9800
C20 H44 0.9800
C21 H45 0.9800
C21 H46 0.9800
C21 H47 0.9800
C22 H48 0.9800
C22 H49 0.9800
C22 H50 0.9800
C23 H51 0.9800
C23 H52 0.9800
C23 H53 0.9800
C24 H54 0.9800
C24 H55 0.9800
C24 H56 0.9800
C25 H57 0.9800
C25 H58 0.9800
C25 H59 0.9800
C26 H60 0.9800
C26 H61 0.9800
C26 H62 0.9800
C27 H63 0.9800
C27 H64 0.9800
C27 H65 0.9800
C28 H66 0.9800
C28 H67 0.9800
C28 H68 0.9800
C29 H69 0.9800
C29 H70 0.9800
C29 H71 0.9800
C30 H72 0.9800
C30 H73 0.9800
C30 H74 0.9800
C31 H75 0.9800
C31 H76 0.9800
C31 H77 0.9800
C32 H78 0.9800
C32 H79 0.9800
C32 H80 0.9800
C33 H81 0.9800
C33 H82 0.9800
C33 H83 0.9800
C34 H84 0.9800
C34 H85 0.9800
C34 H86 0.9800
C35 H87 0.9800
C35 H88 0.9800
C35 H89 0.9800
C36 H90 0.9800
C36 H91 0.9800
C36 H92 0.9800
C37 H93 0.9800
C37 H94 0.9800
C37 H95 0.9800
C38 H96 0.9800
C38 H97 0.9800
C38 H98 0.9800
Si15 C42 1.907(4)
Si15 C39 1.914(4)
Si15 Si16 2.2045(16)
Si16 Si17 2.3423(15)
Si16 Si19 2.3580(16)
Si17 Si18 2.2157(17)
Si17 Si20 2.3746(16)
Si18 C49 1.921(4)
Si18 C52 1.923(4)
Si19 C44 1.854(5)
Si19 C43 1.862(5)
Si19 C45 1.867(5)
Si20 C46 1.867(4)
Si20 C47 1.871(4)
Si20 C48 1.874(4)
Si21 C53 1.862(5)
Si21 C55 1.867(4)
Si21 C54 1.867(5)
Si21 C39 1.910(4)
Si22 C57 1.848(5)
Si22 C56 1.871(5)
Si22 C58 1.876(5)
Si22 C39 1.914(4)
Si23 C59 1.846(6)
Si23 C61 1.865(5)
Si23 C60 1.878(5)
Si23 C42 1.906(4)
Si24 C63 1.856(5)
Si24 C64 1.857(5)
Si24 C62 1.869(4)
Si24 C42 1.909(4)
Si25 C65 1.868(5)
Si25 C67 1.870(5)
Si25 C66 1.872(5)
Si25 C49 1.920(4)
Si26 C70 1.866(5)
Si26 C69 1.874(5)
Si26 C68 1.882(5)
Si26 C49 1.913(4)
Si27 C82 1.81(2)
Si27 C78 1.827(6)
Si27 C77 1.858(7)
Si27 C79 1.878(7)
Si27 C52 1.912(4)
Si27 C81 2.01(3)
Si27 C80 2.04(3)
Si28 C75 1.82(3)
Si28 C76 1.83(3)
Si28 C74 1.88(4)
Si28 C52 1.909(13)
Si29 C71 1.843(7)
Si29 C72 1.866(7)
Si29 C73 1.873(8)
Si29 C52 1.927(5)
C39 C40 1.573(5)
C40 C41 1.522(5)
C40 H99 0.9900
C40 H100 0.9900
C41 C42 1.563(5)
C41 H101 0.9900
C41 H102 0.9900
C43 H103 0.9800
C43 H104 0.9800
C43 H105 0.9800
C44 H106 0.9800
C44 H107 0.9800
C44 H108 0.9800
C45 H109 0.9800
C45 H110 0.9800
C45 H111 0.9800
C46 H112 0.9800
C46 H113 0.9800
C46 H114 0.9800
C47 H115 0.9800
C47 H116 0.9800
C47 H117 0.9800
C48 H118 0.9800
C48 H119 0.9800
C48 H120 0.9800
C49 C50 1.565(5)
C50 C51 1.519(6)
C50 H121 0.9900
C50 H122 0.9900
C51 C52 1.558(6)
C51 H123 0.9900
C51 H124 0.9900
C53 H125 0.9800
C53 H126 0.9800
C53 H127 0.9800
C54 H128 0.9800
C54 H129 0.9800
C54 H130 0.9800
C55 H131 0.9800
C55 H132 0.9800
C55 H133 0.9800
C56 H134 0.9800
C56 H135 0.9800
C56 H136 0.9800
C57 H137 0.9800
C57 H138 0.9800
C57 H139 0.9800
C58 H140 0.9800
C58 H141 0.9800
C58 H142 0.9800
C59 H143 0.9800
C59 H144 0.9800
C59 H145 0.9800
C60 H146 0.9800
C60 H147 0.9800
C60 H148 0.9800
C61 H149 0.9800
C61 H150 0.9800
C61 H151 0.9800
C62 H152 0.9800
C62 H153 0.9800
C62 H154 0.9800
C63 H155 0.9800
C63 H156 0.9800
C63 H157 0.9800
C64 H158 0.9800
C64 H159 0.9800
C64 H160 0.9800
C65 H161 0.9800
C65 H162 0.9800
C65 H163 0.9800
C66 H164 0.9800
C66 H165 0.9800
C66 H166 0.9800
C67 H167 0.9800
C67 H168 0.9800
C67 H169 0.9800
C68 H170 0.9800
C68 H171 0.9800
C68 H172 0.9800
C69 H173 0.9800
C69 H174 0.9800
C69 H175 0.9800
C70 H176 0.9800
C70 H177 0.9800
C70 H178 0.9800
C71 H179 0.9800
C71 H180 0.9800
C71 H181 0.9800
C72 H182 0.9800
C72 H183 0.9800
C72 H184 0.9800
C73 H185 0.9800
C73 H186 0.9800
C73 H187 0.9800
C74 H188 0.9800
C74 H189 0.9800
C74 H190 0.9800
C75 H191 0.9800
C75 H192 0.9800
C75 H193 0.9800
C76 H194 0.9800
C76 H195 0.9800
C76 H196 0.9800
C77 H197 0.9800
C77 H198 0.9800
C77 H199 0.9800
C78 H200 0.9800
C78 H201 0.9800
C78 H202 0.9800
C79 H203 0.9800
C79 H204 0.9800
C79 H205 0.9800
C80 H206 0.9800
C80 H207 0.9800
C80 H208 0.9800
C81 H209 0.9800
C81 H210 0.9800
C81 H211 0.9800
C82 H212 0.9800
C82 H213 0.9800
C82 H214 0.9800

loop_
_geom_torsion_atom_site_label_1
_geom_torsion_atom_site_label_2
_geom_torsion_atom_site_label_3
_geom_torsion_atom_site_label_4
_geom_torsion
C1 Si1 Si2 Si3 -173.62(15)
C4 Si1 Si2 Si3 6.10(18)
C1 Si1 Si2 Si5 -10.31(18)
C4 Si1 Si2 Si5 169.41(16)
Si1 Si2 Si3 Si4 -122.56(7)
Si5 Si2 Si3 Si4 71.53(8)
Si1 Si2 Si3 Si6 99.82(7)
Si5 Si2 Si3 Si6 -66.09(7)
Si2 Si3 Si4 C11 16.38(19)
Si6 Si3 Si4 C11 150.95(17)
Si2 Si3 Si4 C14 170.95(14)
Si6 Si3 Si4 C14 -54.48(16)
Si1 Si2 Si5 C7 -174.48(18)
Si3 Si2 Si5 C7 -10.18(18)
Si1 Si2 Si5 C6 69.04(18)
Si3 Si2 Si5 C6 -126.66(17)
Si1 Si2 Si5 C5 -58.90(19)
Si3 Si2 Si5 C5 105.40(17)
Si4 Si3 Si6 C10 -29.37(18)
Si2 Si3 Si6 C10 111.43(17)
Si4 Si3 Si6 C8 -145.10(16)
Si2 Si3 Si6 C8 -4.30(16)
Si4 Si3 Si6 C9 94.70(16)
Si2 Si3 Si6 C9 -124.50(15)
C15 Si7 C1 C2 160.0(2)
C16 Si7 C1 C2 -78.9(3)
C17 Si7 C1 C2 38.8(3)
C15 Si7 C1 Si8 41.2(3)
C16 Si7 C1 Si8 162.3(2)
C17 Si7 C1 Si8 -80.0(2)
C15 Si7 C1 Si1 -90.2(2)
C16 Si7 C1 Si1 30.9(3)
C17 Si7 C1 Si1 148.6(2)
C19 Si8 C1 C2 158.1(3)
C18 Si8 C1 C2 36.1(3)
C20 Si8 C1 C2 -78.4(3)
C19 Si8 C1 Si7 -84.7(2)
C18 Si8 C1 Si7 153.3(2)
C20 Si8 C1 Si7 38.9(3)
C19 Si8 C1 Si1 45.0(3)
C18 Si8 C1 Si1 -77.0(3)
C20 Si8 C1 Si1 168.5(2)
C4 Si1 C1 C2 -13.6(3)
Si2 Si1 C1 C2 166.23(18)
C4 Si1 C1 Si7 -127.21(19)
Si2 Si1 C1 Si7 52.6(2)
C4 Si1 C1 Si8 104.4(2)
Si2 Si1 C1 Si8 -75.8(2)
Si7 C1 C2 C3 152.4(3)
Si8 C1 C2 C3 -88.3(3)
Si1 C1 C2 C3 34.4(3)
C1 C2 C3 C4 -46.2(4)
C2 C3 C4 Si9 151.8(3)
C2 C3 C4 Si10 -89.2(3)
C2 C3 C4 Si1 30.9(3)
C22 Si9 C4 C3 167.6(2)
C21 Si9 C4 C3 -69.6(3)
C23 Si9 C4 C3 45.9(3)
C22 Si9 C4 Si10 49.9(3)
C21 Si9 C4 Si10 172.7(2)
C23 Si9 C4 Si10 -71.8(3)
C22 Si9 C4 Si1 -81.4(3)
C21 Si9 C4 Si1 41.4(3)
C23 Si9 C4 Si1 156.8(2)
C26 Si10 C4 C3 162.6(3)
C25 Si10 C4 C3 40.9(3)
C24 Si10 C4 C3 -75.7(3)
C26 Si10 C4 Si9 -81.5(3)
C25 Si10 C4 Si9 156.7(2)
C24 Si10 C4 Si9 40.2(3)
C26 Si10 C4 Si1 50.7(3)
C25 Si10 C4 Si1 -71.1(3)
C24 Si10 C4 Si1 172.4(2)
C1 Si1 C4 C3 -8.9(3)
Si2 Si1 C4 C3 171.27(17)
C1 Si1 C4 Si9 -122.7(2)
Si2 Si1 C4 Si9 57.6(3)
C1 Si1 C4 Si10 107.6(2)
Si2 Si1 C4 Si10 -72.2(2)
C27 Si11 C11 C12 -176.3(3)
C29 Si11 C11 C12 60.9(3)
C28 Si11 C11 C12 -52.4(3)
C27 Si11 C11 Si4 -64.8(3)
C29 Si11 C11 Si4 172.5(2)
C28 Si11 C11 Si4 59.2(3)
C27 Si11 C11 Si12 66.6(3)
C29 Si11 C11 Si12 -56.1(3)
C28 Si11 C11 Si12 -169.4(2)
C14 Si4 C11 C12 -14.6(3)
Si3 Si4 C11 C12 144.49(19)
C14 Si4 C11 Si11 -129.2(2)
Si3 Si4 C11 Si11 29.9(3)
C14 Si4 C11 Si12 101.3(2)
Si3 Si4 C11 Si12 -99.6(2)
C32 Si12 C11 C12 92.3(3)
C31 Si12 C11 C12 -27.5(3)
C30 Si12 C11 C12 -146.4(3)
C32 Si12 C11 Si11 -153.0(2)
C31 Si12 C11 Si11 87.3(3)
C30 Si12 C11 Si11 -31.7(3)
C32 Si12 C11 Si4 -18.0(3)
C31 Si12 C11 Si4 -137.8(3)
C30 Si12 C11 Si4 103.3(3)
Si11 C11 C12 C13 161.0(3)
Si4 C11 C12 C13 36.2(3)
Si12 C11 C12 C13 -82.5(3)
C11 C12 C13 C14 -48.6(4)
C12 C13 C14 Si13 159.0(3)
C12 C13 C14 Si14 -86.1(3)
C12 C13 C14 Si4 32.1(3)
C34 Si13 C14 C13 -74.8(3)
C33 Si13 C14 C13 40.9(3)
C35 Si13 C14 C13 160.7(3)
C34 Si13 C14 Si14 168.9(2)
C33 Si13 C14 Si14 -75.3(2)
C35 Si13 C14 Si14 44.4(3)
C34 Si13 C14 Si4 37.6(3)
C33 Si13 C14 Si4 153.3(2)
C35 Si13 C14 Si4 -86.9(3)
C37 Si14 C14 C13 48.5(3)
C38 Si14 C14 C13 171.2(2)
C36 Si14 C14 C13 -67.4(3)
C37 Si14 C14 Si13 161.8(2)
C38 Si14 C14 Si13 -75.6(2)
C36 Si14 C14 Si13 45.8(3)
C37 Si14 C14 Si4 -61.9(3)
C38 Si14 C14 Si4 60.7(2)
C36 Si14 C14 Si4 -177.8(2)
C11 Si4 C14 C13 -8.9(3)
Si3 Si4 C14 C13 -170.07(18)
C11 Si4 C14 Si13 -123.6(2)
Si3 Si4 C14 Si13 75.2(2)
C11 Si4 C14 Si14 107.1(2)
Si3 Si4 C14 Si14 -54.1(2)
C42 Si15 Si16 Si17 24.86(18)
C39 Si15 Si16 Si17 -176.69(16)
C42 Si15 Si16 Si19 172.99(16)
C39 Si15 Si16 Si19 -28.57(18)
Si15 Si16 Si17 Si18 -125.68(7)
Si19 Si16 Si17 Si18 82.65(8)
Si15 Si16 Si17 Si20 84.01(8)
Si19 Si16 Si17 Si20 -67.67(7)
Si16 Si17 Si18 C49 171.25(16)
Si20 Si17 Si18 C49 -42.56(18)
Si16 Si17 Si18 C52 6.7(2)
Si20 Si17 Si18 C52 152.84(19)
Si15 Si16 Si19 C44 -38.9(2)
Si17 Si16 Si19 C44 111.6(2)
Si15 Si16 Si19 C43 87.48(19)
Si17 Si16 Si19 C43 -121.98(18)
Si15 Si16 Si19 C45 -156.7(2)
Si17 Si16 Si19 C45 -6.2(2)
Si18 Si17 Si20 C46 -149.81(17)
Si16 Si17 Si20 C46 0.37(17)
Si18 Si17 Si20 C47 93.03(18)
Si16 Si17 Si20 C47 -116.79(18)
Si18 Si17 Si20 C48 -33.17(18)
Si16 Si17 Si20 C48 117.01(17)
C53 Si21 C39 C40 75.6(3)
C55 Si21 C39 C40 -40.6(3)
C54 Si21 C39 C40 -161.7(3)
C53 Si21 C39 Si15 -33.0(3)
C55 Si21 C39 Si15 -149.3(2)
C54 Si21 C39 Si15 89.6(3)
C53 Si21 C39 Si22 -167.3(2)
C55 Si21 C39 Si22 76.4(3)
C54 Si21 C39 Si22 -44.7(3)
C42 Si15 C39 C40 19.5(3)
Si16 Si15 C39 C40 -143.90(19)
C42 Si15 C39 Si21 131.3(2)
Si16 Si15 C39 Si21 -32.1(3)
C42 Si15 C39 Si22 -96.5(2)
Si16 Si15 C39 Si22 100.04(19)
C57 Si22 C39 C40 -149.5(3)
C56 Si22 C39 C40 87.0(3)
C58 Si22 C39 C40 -26.1(3)
C57 Si22 C39 Si21 95.9(3)
C56 Si22 C39 Si21 -27.7(3)
C58 Si22 C39 Si21 -140.7(2)
C57 Si22 C39 Si15 -38.8(3)
C56 Si22 C39 Si15 -162.4(3)
C58 Si22 C39 Si15 84.6(3)
Si21 C39 C40 C41 -158.5(3)
Si15 C39 C40 C41 -37.9(3)
Si22 C39 C40 C41 83.2(3)
C39 C40 C41 C42 45.3(4)
C40 C41 C42 Si23 -145.1(3)
C40 C41 C42 Si15 -25.9(4)
C40 C41 C42 Si24 95.2(3)
C59 Si23 C42 C41 84.5(3)
C61 Si23 C42 C41 -35.6(3)
C60 Si23 C42 C41 -155.3(3)
C59 Si23 C42 Si15 -27.2(3)
C61 Si23 C42 Si15 -147.3(2)
C60 Si23 C42 Si15 92.9(3)
C59 Si23 C42 Si24 -158.5(3)
C61 Si23 C42 Si24 81.4(3)
C60 Si23 C42 Si24 -38.3(3)
C39 Si15 C42 C41 2.3(3)
Si16 Si15 C42 C41 165.37(19)
C39 Si15 C42 Si23 117.9(2)
Si16 Si15 C42 Si23 -79.0(2)
C39 Si15 C42 Si24 -112.9(2)
Si16 Si15 C42 Si24 50.2(2)
C63 Si24 C42 C41 -58.5(3)
C64 Si24 C42 C41 179.9(3)
C62 Si24 C42 C41 59.1(3)
C63 Si24 C42 Si23 -176.2(2)
C64 Si24 C42 Si23 62.2(3)
C62 Si24 C42 Si23 -58.6(3)
C63 Si24 C42 Si15 53.6(3)
C64 Si24 C42 Si15 -68.0(3)
C62 Si24 C42 Si15 171.2(2)
C70 Si26 C49 C50 -80.4(3)
C69 Si26 C49 C50 156.4(3)
C68 Si26 C49 C50 36.2(4)
C70 Si26 C49 Si25 161.0(2)
C69 Si26 C49 Si25 37.8(3)
C68 Si26 C49 Si25 -82.4(3)
C70 Si26 C49 Si18 32.3(3)
C69 Si26 C49 Si18 -90.9(3)
C68 Si26 C49 Si18 148.9(3)
C65 Si25 C49 C50 171.2(3)
C67 Si25 C49 C50 -66.4(3)
C66 Si25 C49 C50 49.3(3)
C65 Si25 C49 Si26 -72.6(3)
C67 Si25 C49 Si26 49.9(3)
C66 Si25 C49 Si26 165.6(2)
C65 Si25 C49 Si18 60.6(3)
C67 Si25 C49 Si18 -177.0(2)
C66 Si25 C49 Si18 -61.3(3)
C52 Si18 C49 C50 -10.1(3)
Si17 Si18 C49 C50 -179.0(2)
C52 Si18 C49 Si26 -126.0(2)
Si17 Si18 C49 Si26 65.2(3)
C52 Si18 C49 Si25 106.6(2)
Si17 Si18 C49 Si25 -62.3(2)
Si26 C49 C50 C51 157.6(3)
Si25 C49 C50 C51 -85.0(4)
Si18 C49 C50 C51 32.4(4)
C49 C50 C51 C52 -47.5(5)
C50 C51 C52 Si28 164.9(5)
C50 C51 C52 Si27 -82.7(4)
C50 C51 C52 Si18 34.2(4)
C50 C51 C52 Si29 160.4(3)
C75 Si28 C52 C51 -74.4(11)
C76 Si28 C52 C51 163.8(13)
C74 Si28 C52 C51 36.1(14)
C75 Si28 C52 Si27 166.9(10)
C76 Si28 C52 Si27 45.1(14)
C74 Si28 C52 Si27 -82.5(13)
C75 Si28 C52 Si18 48.7(11)
C76 Si28 C52 Si18 -73.1(13)
C74 Si28 C52 Si18 159.2(12)
C75 Si28 C52 Si29 -59.6(15)
C76 Si28 C52 Si29 179(2)
C74 Si28 C52 Si29 50.9(17)
C82 Si27 C52 C51 -75.2(13)
C78 Si27 C52 C51 82.1(4)
C77 Si27 C52 C51 -156.8(3)
C79 Si27 C52 C51 -36.9(4)
C81 Si27 C52 C51 147.6(14)
C80 Si27 C52 C51 36.5(14)
C82 Si27 C52 Si28 51.5(13)
C78 Si27 C52 Si28 -151.2(5)
C77 Si27 C52 Si28 -30.1(5)
C79 Si27 C52 Si28 89.9(5)
C81 Si27 C52 Si28 -85.6(14)
C80 Si27 C52 Si28 163.2(15)
C82 Si27 C52 Si18 174.4(13)
C78 Si27 C52 Si18 -28.2(3)
C77 Si27 C52 Si18 92.8(3)
C79 Si27 C52 Si18 -147.2(3)
C81 Si27 C52 Si18 37.3(14)
C80 Si27 C52 Si18 -73.8(14)
C82 Si27 C52 Si29 38.4(13)
C78 Si27 C52 Si29 -164.3(3)
C77 Si27 C52 Si29 -43.2(3)
C79 Si27 C52 Si29 76.7(3)
C81 Si27 C52 Si29 -98.8(14)
C80 Si27 C52 Si29 150.1(14)
C49 Si18 C52 C51 -12.8(3)
Si17 Si18 C52 C51 154.7(2)
C49 Si18 C52 Si28 -145.7(5)
Si17 Si18 C52 Si28 21.7(6)
C49 Si18 C52 Si27 103.4(2)
Si17 Si18 C52 Si27 -89.1(2)
C49 Si18 C52 Si29 -126.6(3)
Si17 Si18 C52 Si29 40.9(4)
C71 Si29 C52 C51 -163.3(4)
C72 Si29 C52 C51 -39.3(4)
C73 Si29 C52 C51 75.9(5)
C71 Si29 C52 Si28 29.8(14)
C72 Si29 C52 Si28 153.7(16)
C73 Si29 C52 Si28 -91.0(15)
C71 Si29 C52 Si27 79.4(4)
C72 Si29 C52 Si27 -156.6(3)
C73 Si29 C52 Si27 -41.4(5)
C71 Si29 C52 Si18 -51.3(4)
C72 Si29 C52 Si18 72.7(4)
C73 Si29 C52 Si18 -172.1(4)
